data_7004667
loop_
_publ_author_name
'Gurnani, Chitra'
'Levason, William'
'Ratnani, Raju'
'Reid, Gillian'
'Webster, Michael'

_publ_section_title
;
 Synthesis, characterisation and structures of thio-, seleno- and
 telluro-ether complexes of gallium(iii)
;
_journal_issue 44
_journal_name_full 'Dalton Transactions'
_journal_page_first 6274
_journal_page_last 6282
_journal_paper_doi 10.1039/b810005e
_journal_year 2008
_chemical_formula_moiety 'C4 H10 Ga2 I6 S2'
_chemical_formula_structural '(C4 H10 S2) (Ga I3)2'
_chemical_formula_sum 'C4 H10 Ga2 I6 S2'
_chemical_formula_weight 1023.08
_chemical_name_systematic
;
mu!2$-2,5-dithiahexane-bis(triiodogallium(III))
;
_space_group_IT_number 14
_symmetry_cell_setting monoclinic
_symmetry_Int_Tables_number 14
_symmetry_space_group_name_Hall '-P 2ybc'
_symmetry_space_group_name_H-M 'P 1 21/c 1'
_atom_sites_solution_hydrogens geom
_atom_sites_solution_primary direct
_atom_sites_solution_secondary difmap
_audit_creation_date 2008-02-11
_audit_creation_method 'SHELXL-97 + hand edit'
_cell_angle_alpha 90.00
_cell_angle_beta 100.119(10)
_cell_angle_gamma 90.00
_cell_formula_units_Z 2
_cell_length_a 11.512(2)
_cell_length_b 7.2820(15)
_cell_length_c 12.535(3)
_cell_measurement_reflns_used 9070
_cell_measurement_temperature 120(2)
_cell_measurement_theta_max 27.48
_cell_measurement_theta_min 2.91
_cell_volume 1034.5(4)
_computing_structure_refinement 'SHELXL-97 (Sheldrick, 1997)'
_computing_structure_solution 'SHELXS-97 (Sheldrick, 1997)'
_diffrn_ambient_temperature 120(2)
_diffrn_measured_fraction_theta_full 0.996
_diffrn_measured_fraction_theta_max 0.996
_diffrn_measurement_device_type 'Bruker-Nonius 95mm CCD camera on \k-goniostat'
_diffrn_measurement_method '\f & \w scans'
_diffrn_radiation_monochromator graphite
_diffrn_radiation_source 'Bruker-Nonius FR591 rotating anode'
_diffrn_radiation_type MoK\a
_diffrn_radiation_wavelength 0.71073
_diffrn_reflns_av_R_equivalents 0.0416
_diffrn_reflns_av_sigmaI/netI 0.0385
_diffrn_reflns_limit_h_max 14
_diffrn_reflns_limit_h_min -14
_diffrn_reflns_limit_k_max 9
_diffrn_reflns_limit_k_min -9
_diffrn_reflns_limit_l_max 16
_diffrn_reflns_limit_l_min -16
_diffrn_reflns_number 11328
_diffrn_reflns_theta_full 27.55
_diffrn_reflns_theta_max 27.55
_diffrn_reflns_theta_min 3.30
_diffrn_standards_decay_% 0
_diffrn_standards_number 0
_exptl_absorpt_coefficient_mu 11.734
_exptl_absorpt_correction_T_max 0.7456
_exptl_absorpt_correction_T_min 0.5116
_exptl_absorpt_correction_type multi-scan
_exptl_absorpt_process_details 'G.M. Sheldrick, (2007). SADABS. Version 2007/2. Bruker AXS Inc.'
_exptl_crystal_colour colourless
_exptl_crystal_density_diffrn 3.284
_exptl_crystal_density_method 'not measured'
_exptl_crystal_description block
_exptl_crystal_F_000 892
_exptl_crystal_size_max 0.12
_exptl_crystal_size_mid 0.06
_exptl_crystal_size_min 0.06
_refine_diff_density_max 0.900
_refine_diff_density_min -0.888
_refine_diff_density_rms 0.194
_refine_ls_extinction_method none
_refine_ls_goodness_of_fit_ref 1.083
_refine_ls_hydrogen_treatment noref
_refine_ls_matrix_type full
_refine_ls_number_parameters 64
_refine_ls_number_reflns 2378
_refine_ls_number_restraints 0
_refine_ls_restrained_S_all 1.083
_refine_ls_R_factor_all 0.0351
_refine_ls_R_factor_gt 0.0280
_refine_ls_shift/su_max 0.001
_refine_ls_shift/su_mean 0.000
_refine_ls_structure_factor_coef Fsqd
_refine_ls_weighting_details 'w=1/[\s^2^(Fo^2^)+(0.0106P)^2^+2.3210P] where P=(Fo^2^+2Fc^2^)/3'
_refine_ls_weighting_scheme calc
_refine_ls_wR_factor_gt 0.0550
_refine_ls_wR_factor_ref 0.0573
_reflns_number_gt 2061
_reflns_number_total 2378
_reflns_threshold_expression I>2sigma(I)
_cod_data_source_file b810005e.txt
_cod_data_source_block 07mfd030
_cod_original_cell_volume 1034.5(3)
_cod_original_sg_symbol_H-M 'P 21/c'
_cod_database_code 7004667

loop_
_symmetry_equiv_pos_as_xyz
'x, y, z'
'-x, y+1/2, -z+1/2'
'-x, -y, -z'
'x, -y-1/2, z-1/2'

loop_
_atom_site_label
_atom_site_type_symbol
_atom_site_fract_x
_atom_site_fract_y
_atom_site_fract_z
_atom_site_U_iso_or_equiv
_atom_site_adp_type
_atom_site_occupancy
_atom_site_symmetry_multiplicity
_atom_site_calc_flag
_atom_site_refinement_flags
_atom_site_disorder_assembly
_atom_site_disorder_group
Ga1 Ga 0.25186(4) -0.05003(7) 0.82138(4) 0.01770(12) Uani 1 1 d . . .
I1 I 0.08865(3) -0.02587(4) 0.65787(2) 0.02593(10) Uani 1 1 d . . .
I2 I 0.28932(3) -0.37071(4) 0.89143(3) 0.02888(10) Uani 1 1 d . . .
I3 I 0.43203(3) 0.13710(5) 0.81285(3) 0.03058(10) Uani 1 1 d . . .
S1 S 0.16127(10) 0.11312(15) 0.95207(9) 0.0179(2) Uani 1 1 d . . .
C1 C 0.2572(5) 0.0564(8) 1.0768(4) 0.0301(12) Uani 1 1 d . . .
H1A H 0.3298 0.1289 1.0833 0.045 Uiso 1 1 calc R . .
H1B H 0.2766 -0.0746 1.0772 0.045 Uiso 1 1 calc R . .
H1C H 0.2174 0.0840 1.1379 0.045 Uiso 1 1 calc R . .
C2 C 0.0341(4) -0.0329(6) 0.9565(4) 0.0194(10) Uani 1 1 d . . .
H2A H -0.0186 -0.0313 0.8850 0.023 Uiso 1 1 calc R . .
H2B H 0.0607 -0.1609 0.9722 0.023 Uiso 1 1 calc R . .

loop_
_atom_site_aniso_label
_atom_site_aniso_U_11
_atom_site_aniso_U_22
_atom_site_aniso_U_33
_atom_site_aniso_U_23
_atom_site_aniso_U_13
_atom_site_aniso_U_12
Ga1 0.0177(3) 0.0170(3) 0.0200(3) -0.0004(2) 0.0074(2) 0.0016(2)
I1 0.02930(19) 0.02793(18) 0.01949(17) -0.00189(13) 0.00134(13) -0.00157(14)
I2 0.0359(2) 0.01668(17) 0.0371(2) 0.00379(13) 0.01466(16) 0.00546(14)
I3 0.01663(18) 0.02514(19) 0.0513(2) 0.00786(15) 0.00971(15) 0.00079(13)
S1 0.0184(6) 0.0172(6) 0.0187(6) -0.0010(4) 0.0050(5) 0.0016(5)
C1 0.026(3) 0.039(3) 0.023(3) -0.005(2) -0.001(2) 0.008(2)
C2 0.020(2) 0.023(2) 0.017(2) 0.0000(19) 0.0081(19) -0.001(2)

loop_
_atom_type_symbol
_atom_type_description
_atom_type_scat_dispersion_real
_atom_type_scat_dispersion_imag
_atom_type_scat_source
C C 0.0033 0.0016 'International Tables Vol C Tables 4.2.6.8 and 6.1.1.4'
H H 0.0000 0.0000 'International Tables Vol C Tables 4.2.6.8 and 6.1.1.4'
S S 0.1246 0.1234 'International Tables Vol C Tables 4.2.6.8 and 6.1.1.4'
Ga Ga 0.2307 1.6083 'International Tables Vol C Tables 4.2.6.8 and 6.1.1.4'
I I -0.4742 1.8119 'International Tables Vol C Tables 4.2.6.8 and 6.1.1.4'

loop_
_geom_angle_atom_site_label_1
_geom_angle_atom_site_label_2
_geom_angle_atom_site_label_3
_geom_angle
_geom_angle_site_symmetry_1
_geom_angle_site_symmetry_3
_geom_angle_publ_flag
S1 Ga1 I3 102.84(4) . . ?
S1 Ga1 I2 106.87(3) . . ?
I3 Ga1 I2 115.47(2) . . ?
S1 Ga1 I1 99.68(4) . . ?
I3 Ga1 I1 115.52(2) . . ?
I2 Ga1 I1 113.96(2) . . ?
C1 S1 C2 102.4(2) . . ?
C1 S1 Ga1 101.86(17) . . ?
C2 S1 Ga1 100.37(15) . . ?
S1 C1 H1A 109.5 . . ?
S1 C1 H1B 109.5 . . ?
H1A C1 H1B 109.5 . . ?
S1 C1 H1C 109.5 . . ?
H1A C1 H1C 109.5 . . ?
H1B C1 H1C 109.5 . . ?
C2 C2 S1 110.8(4) 3_557 . ?
C2 C2 H2A 109.5 3_557 . ?
S1 C2 H2A 109.5 . . ?
C2 C2 H2B 109.5 3_557 . ?
S1 C2 H2B 109.5 . . ?
H2A C2 H2B 108.1 . . ?

loop_
_geom_bond_atom_site_label_1
_geom_bond_atom_site_label_2
_geom_bond_distance
_geom_bond_site_symmetry_2
_geom_bond_publ_flag
Ga1 S1 2.4048(12) . ?
Ga1 I3 2.4997(7) . ?
Ga1 I2 2.5054(7) . ?
Ga1 I1 2.5316(7) . ?
S1 C1 1.796(5) . ?
S1 C2 1.819(5) . ?
C1 H1A 0.9800 . ?
C1 H1B 0.9800 . ?
C1 H1C 0.9800 . ?
C2 C2 1.528(8) 3_557 ?
C2 H2A 0.9900 . ?
C2 H2B 0.9900 . ?
